data_2211495
loop_
_publ_author_name
'Song, Rui-Feng'
'Wang, Yu-Hong'

_publ_section_title
;
 Bis[8-(4-pyridylsulfanylmethyl-\k<i>N</i>)quinoline]silver(I)
 trifluoromethanesulfonate
;
_journal_coeditor_code KP2068
_journal_issue 12
_journal_name_full 'Acta Crystallographica Section E'
_journal_page_first m3546
_journal_page_last m3547
_journal_paper_doi 10.1107/S1600536806049786
_journal_volume 62
_journal_year 2006
_chemical_formula_iupac '[Ag (C15 H12 N2 S)2] C F3 S O3'
_chemical_formula_moiety 'C30 H24 Ag N4 S2 +, C F3 O3 S -'
_chemical_formula_sum 'C31 H24 Ag F3 N4 O3 S3'
_chemical_formula_weight 761.59
_chemical_name_systematic
;
Bis[8-(4-pyridylsulfanylmethyl-\kN)quinoline]silver(I)
trifluoromethanesulfonate
;
_space_group_IT_number 15
_symmetry_cell_setting monoclinic
_symmetry_space_group_name_Hall '-C 2yc'
_symmetry_space_group_name_H-M 'C 1 2/c 1'
_atom_sites_solution_hydrogens geom
_atom_sites_solution_primary direct
_atom_sites_solution_secondary difmap
_audit_creation_method SHELXL-97
_cell_angle_alpha 90.00
_cell_angle_beta 107.991(6)
_cell_angle_gamma 90.00
_cell_formula_units_Z 4
_cell_length_a 24.851(8)
_cell_length_b 9.276(3)
_cell_length_c 14.091(4)
_cell_measurement_reflns_used 907
_cell_measurement_temperature 293(2)
_cell_measurement_theta_max 25.50
_cell_measurement_theta_min 3.04
_cell_volume 3089.4(17)
_computing_cell_refinement SMART
_computing_data_collection 'SMART (Bruker, 1998)'
_computing_data_reduction 'SAINT (Bruker, 1999)'
_computing_molecular_graphics 'SHELXTL (Bruker, 1998)'
_computing_publication_material SHELXL97
_computing_structure_refinement 'SHELXL97 (Sheldrick, 1997)'
_computing_structure_solution 'SHELXS97 (Sheldrick, 1997)'
_diffrn_ambient_temperature 293(2)
_diffrn_measured_fraction_theta_full 0.996
_diffrn_measured_fraction_theta_max 0.996
_diffrn_measurement_device_type 'Bruker SMART 1000 CCD area-detector'
_diffrn_measurement_method '\f and \w'
_diffrn_radiation_monochromator graphite
_diffrn_radiation_source 'fine-focus sealed tube'
_diffrn_radiation_type MoK\a
_diffrn_radiation_wavelength 0.71073
_diffrn_reflns_av_R_equivalents 0.0477
_diffrn_reflns_av_sigmaI/netI 0.0619
_diffrn_reflns_limit_h_max 26
_diffrn_reflns_limit_h_min -30
_diffrn_reflns_limit_k_max 7
_diffrn_reflns_limit_k_min -11
_diffrn_reflns_limit_l_max 17
_diffrn_reflns_limit_l_min -16
_diffrn_reflns_number 8559
_diffrn_reflns_theta_full 26.46
_diffrn_reflns_theta_max 26.46
_diffrn_reflns_theta_min 2.36
_diffrn_standards_decay_% 0
_diffrn_standards_number 0
_exptl_absorpt_coefficient_mu 0.914
_exptl_absorpt_correction_T_max 1.0000
_exptl_absorpt_correction_T_min 0.8912
_exptl_absorpt_correction_type multi-scan
_exptl_absorpt_process_details '(SADABS; Sheldrick, 1998)'
_exptl_crystal_colour Colourless
_exptl_crystal_density_diffrn 1.637
_exptl_crystal_density_method 'not measured'
_exptl_crystal_description Block
_exptl_crystal_F_000 1536
_exptl_crystal_size_max 0.30
_exptl_crystal_size_mid 0.22
_exptl_crystal_size_min 0.20
_refine_diff_density_max 0.556
_refine_diff_density_min -0.388
_refine_ls_extinction_method none
_refine_ls_goodness_of_fit_ref 0.996
_refine_ls_hydrogen_treatment constr
_refine_ls_matrix_type full
_refine_ls_number_parameters 222
_refine_ls_number_reflns 3182
_refine_ls_number_restraints 0
_refine_ls_restrained_S_all 0.996
_refine_ls_R_factor_all 0.1085
_refine_ls_R_factor_gt 0.0478
_refine_ls_shift/su_max 0.000
_refine_ls_shift/su_mean 0.000
_refine_ls_structure_factor_coef Fsqd
_refine_ls_weighting_details 'calc w=1/[\s^2^(Fo^2^)+(0.035P)^2^+2.1514P] where P=(Fo^2^+2Fc^2^)/3'
_refine_ls_weighting_scheme calc
_refine_ls_wR_factor_gt 0.0841
_refine_ls_wR_factor_ref 0.0998
_reflns_number_gt 1786
_reflns_number_total 3182
_reflns_threshold_expression I>2\s(I)
_cod_data_source_file kp2068.cif
_cod_data_source_block I
_cod_original_sg_symbol_H-M C2/c
_cod_database_code 2211495
_cod_database_fobs_code 2211495

loop_
_symmetry_equiv_pos_as_xyz
'x, y, z'
'-x, y, -z+1/2'
'x+1/2, y+1/2, z'
'-x+1/2, y+1/2, -z+1/2'
'-x, -y, -z'
'x, -y, z-1/2'
'-x+1/2, -y+1/2, -z'
'x+1/2, -y+1/2, z-1/2'

loop_
_atom_site_type_symbol
_atom_site_label
_atom_site_fract_x
_atom_site_fract_y
_atom_site_fract_z
_atom_site_U_iso_or_equiv
_atom_site_adp_type
_atom_site_calc_flag
_atom_site_refinement_flags
_atom_site_occupancy
Ag Ag1 0.5000 -0.00800(5) -0.2500 0.0726(2) Uani d S 1
S S1 0.35979(5) -0.04049(12) 0.08243(8) 0.0663(3) Uani d . 1
N N1 0.45310(13) -0.0219(4) -0.1468(2) 0.0551(8) Uani d . 1
N N2 0.20630(17) 0.0252(4) 0.0195(3) 0.0715(10) Uani d . 1
C C1 0.41510(17) 0.0795(5) -0.1457(3) 0.0585(11) Uani d . 1
H H1A 0.4086 0.1529 -0.1929 0.070 Uiso calc R 1
C C2 0.38546(16) 0.0807(4) -0.0790(3) 0.0571(11) Uani d . 1
H H2A 0.3595 0.1539 -0.0811 0.068 Uiso calc R 1
C C3 0.39405(15) -0.0275(4) -0.0080(3) 0.0487(9) Uani d . 1
C C4 0.43270(15) -0.1341(4) -0.0098(3) 0.0512(10) Uani d . 1
H H4A 0.4396 -0.2095 0.0359 0.061 Uiso calc R 1
C C5 0.46052(16) -0.1275(4) -0.0793(3) 0.0556(10) Uani d . 1
H H5A 0.4861 -0.2006 -0.0798 0.067 Uiso calc R 1
C C6 0.31761(17) 0.1229(5) 0.0629(3) 0.0733(13) Uani d . 1
H H6A 0.3418 0.2065 0.0685 0.088 Uiso calc R 1
H H6B 0.2903 0.1223 -0.0033 0.088 Uiso calc R 1
C C7 0.28718(17) 0.1306(5) 0.1408(3) 0.0613(11) Uani d . 1
C C8 0.31022(19) 0.1859(5) 0.2314(4) 0.0742(13) Uani d . 1
H H8A 0.3473 0.2190 0.2480 0.089 Uiso calc R 1
C C9 0.2823(2) 0.1975(5) 0.3027(3) 0.0819(14) Uani d . 1
H H9A 0.3006 0.2371 0.3649 0.098 Uiso calc R 1
C C10 0.2278(2) 0.1500(5) 0.2803(4) 0.0801(14) Uani d . 1
H H10A 0.2088 0.1558 0.3275 0.096 Uiso calc R 1
C C11 0.20039(17) 0.0916(4) 0.1840(3) 0.0565(10) Uani d . 1
C C12 0.1444(2) 0.0473(5) 0.1533(5) 0.0810(14) Uani d . 1
H H12A 0.1231 0.0522 0.1972 0.097 Uiso calc R 1
C C13 0.1210(2) -0.0022(5) 0.0612(5) 0.0878(15) Uani d . 1
H H13A 0.0831 -0.0287 0.0396 0.105 Uiso calc R 1
C C14 0.1529(2) -0.0138(5) -0.0011(4) 0.0816(14) Uani d . 1
H H14A 0.1356 -0.0527 -0.0640 0.098 Uiso calc R 1
C C15 0.23141(17) 0.0811(4) 0.1161(3) 0.0558(10) Uani d . 1
S S2 0.49905(12) 0.3876(2) 0.77845(14) 0.0505(6) Uani d P 0.50
O O1 0.44902(13) 0.3240(3) 0.7131(2) 0.0830(9) Uani d . 1
O O2 0.4932(2) 0.4210(9) 0.8720(4) 0.0738(18) Uani d P 0.50
C C16 0.4995(9) 0.5602(10) 0.7206(9) 0.074(4) Uani d P 0.50
F F1 0.54457(13) 0.6370(3) 0.7797(3) 0.1253(12) Uani d . 1
F F2 0.5039(3) 0.5437(8) 0.6298(6) 0.111(2) Uani d P 0.50

loop_
_atom_site_aniso_label
_atom_site_aniso_U_11
_atom_site_aniso_U_22
_atom_site_aniso_U_33
_atom_site_aniso_U_12
_atom_site_aniso_U_13
_atom_site_aniso_U_23
Ag1 0.0963(4) 0.0723(4) 0.0678(3) 0.000 0.0527(3) 0.000
S1 0.0843(8) 0.0629(8) 0.0674(7) 0.0147(6) 0.0461(6) 0.0205(5)
N1 0.066(2) 0.055(2) 0.0513(19) -0.0117(18) 0.0279(17) -0.0031(17)
N2 0.087(3) 0.066(3) 0.068(2) 0.011(2) 0.032(2) 0.004(2)
C1 0.070(3) 0.054(3) 0.059(3) 0.000(2) 0.030(2) 0.014(2)
C2 0.064(3) 0.051(3) 0.063(3) 0.006(2) 0.030(2) 0.015(2)
C3 0.050(2) 0.050(3) 0.048(2) -0.008(2) 0.0182(18) 0.0045(19)
C4 0.063(3) 0.045(2) 0.048(2) -0.003(2) 0.021(2) 0.0067(19)
C5 0.063(3) 0.050(3) 0.058(2) 0.003(2) 0.025(2) 0.002(2)
C6 0.070(3) 0.070(3) 0.095(3) 0.013(2) 0.047(3) 0.024(3)
C7 0.058(3) 0.054(3) 0.077(3) 0.011(2) 0.028(2) 0.016(2)
C8 0.064(3) 0.074(3) 0.082(3) 0.006(3) 0.019(3) -0.002(3)
C9 0.083(4) 0.085(4) 0.071(3) 0.006(3) 0.013(3) -0.018(3)
C10 0.096(4) 0.075(3) 0.082(3) 0.013(3) 0.047(3) -0.004(3)
C11 0.055(3) 0.052(3) 0.070(3) 0.004(2) 0.029(2) -0.001(2)
C12 0.069(3) 0.069(3) 0.117(4) 0.003(3) 0.047(3) 0.002(3)
C13 0.066(3) 0.077(4) 0.119(5) -0.005(3) 0.026(3) -0.008(4)
C14 0.075(3) 0.075(4) 0.083(3) -0.009(3) 0.006(3) -0.012(3)
C15 0.054(3) 0.046(2) 0.073(3) 0.009(2) 0.027(2) 0.011(2)
S2 0.0631(13) 0.0475(11) 0.0454(16) -0.0017(12) 0.0232(15) -0.0016(9)
O1 0.101(2) 0.075(2) 0.076(2) -0.0427(19) 0.0321(18) -0.0094(17)
O2 0.066(4) 0.114(6) 0.046(4) 0.013(4) 0.023(3) -0.004(4)
C16 0.057(5) 0.066(6) 0.100(15) 0.010(7) 0.024(12) 0.016(6)
F1 0.103(2) 0.075(2) 0.187(3) -0.0400(19) 0.028(2) -0.011(2)
F2 0.137(6) 0.115(6) 0.091(5) -0.010(5) 0.050(4) 0.048(5)

loop_
_atom_type_symbol
_atom_type_description
_atom_type_scat_dispersion_real
_atom_type_scat_dispersion_imag
_atom_type_scat_source
C C 0.0033 0.0016 'International Tables Vol C Tables 4.2.6.8 and 6.1.1.4'
H H 0.0000 0.0000 'International Tables Vol C Tables 4.2.6.8 and 6.1.1.4'
N N 0.0061 0.0033 'International Tables Vol C Tables 4.2.6.8 and 6.1.1.4'
O O 0.0106 0.0060 'International Tables Vol C Tables 4.2.6.8 and 6.1.1.4'
F F 0.0171 0.0103 'International Tables Vol C Tables 4.2.6.8 and 6.1.1.4'
S S 0.1246 0.1234 'International Tables Vol C Tables 4.2.6.8 and 6.1.1.4'
Ag Ag -0.8971 1.1015 'International Tables Vol C Tables 4.2.6.8 and 6.1.1.4'

loop_
_geom_angle_atom_site_label_1
_geom_angle_atom_site_label_2
_geom_angle_atom_site_label_3
_geom_angle_site_symmetry_1
_geom_angle_site_symmetry_3
_geom_angle
_geom_angle_publ_flag
N1 Ag1 N1 2_654 . 173.06(18) yes
C3 S1 C6 . . 102.79(18) no
C1 N1 C5 . . 116.7(3) yes
C1 N1 Ag1 . . 120.2(3) yes
C5 N1 Ag1 . . 123.1(3) yes
C14 N2 C15 . . 115.4(4) no
N1 C1 C2 . . 123.3(4) no
N1 C1 H1A . . 118.3 no
C2 C1 H1A . . 118.3 no
C1 C2 C3 . . 119.8(4) no
C1 C2 H2A . . 120.1 no
C3 C2 H2A . . 120.1 no
C4 C3 C2 . . 117.2(3) no
C4 C3 S1 . . 117.6(3) no
C2 C3 S1 . . 125.3(3) no
C5 C4 C3 . . 119.3(4) no
C5 C4 H4A . . 120.3 no
C3 C4 H4A . . 120.3 no
N1 C5 C4 . . 123.7(4) no
N1 C5 H5A . . 118.2 no
C4 C5 H5A . . 118.2 no
C7 C6 S1 . . 108.9(3) no
C7 C6 H6A . . 109.9 no
S1 C6 H6A . . 109.9 no
C7 C6 H6B . . 109.9 no
S1 C6 H6B . . 109.9 no
H6A C6 H6B . . 108.3 no
C8 C7 C15 . . 117.7(4) no
C8 C7 C6 . . 123.4(4) no
C15 C7 C6 . . 118.9(4) no
C7 C8 C9 . . 124.1(4) no
C7 C8 H8A . . 118.0 no
C9 C8 H8A . . 118.0 no
C10 C9 C8 . . 119.3(5) no
C10 C9 H9A . . 120.4 no
C8 C9 H9A . . 120.4 no
C9 C10 C11 . . 119.4(4) no
C9 C10 H10A . . 120.3 no
C11 C10 H10A . . 120.3 no
C12 C11 C15 . . 118.5(4) no
C12 C11 C10 . . 123.3(4) no
C15 C11 C10 . . 118.2(4) no
C13 C12 C11 . . 120.0(5) no
C13 C12 H12A . . 120.0 no
C11 C12 H12A . . 120.0 no
C12 C13 C14 . . 119.6(5) no
C12 C13 H13A . . 120.2 no
C14 C13 H13A . . 120.2 no
N2 C14 C13 . . 125.8(5) no
N2 C14 H14A . . 117.1 no
C13 C14 H14A . . 117.1 no
C7 C15 C11 . . 121.2(4) no
C7 C15 N2 . . 118.0(4) no
C11 C15 N2 . . 120.7(4) no
S2 S2 O1 2_656 2_656 75.6(3) no
S2 S2 O2 2_656 . 167.0(4) no
O1 S2 O2 2_656 . 112.0(3) no
S2 S2 O1 2_656 . 70.7(3) no
O1 S2 O1 2_656 . 118.7(3) no
O2 S2 O1 . . 112.0(3) no
S2 S2 C16 2_656 2_656 90.0(4) no
O1 S2 C16 2_656 2_656 113.9(8) no
O2 S2 C16 . 2_656 77.3(5) no
O1 S2 C16 . 2_656 115.6(8) no
S2 S2 C16 2_656 . 62.9(3) no
O1 S2 C16 2_656 . 106.3(6) no
O2 S2 C16 . . 104.2(5) no
O1 S2 C16 . . 101.6(6) no
C16 S2 C16 2_656 . 27.2(7) no
S2 S2 F2 2_656 2_656 132.3(3) no
O1 S2 F2 2_656 2_656 118.7(3) no
O2 S2 F2 . 2_656 35.0(3) no
O1 S2 F2 . 2_656 122.0(3) no
C16 S2 F2 2_656 2_656 42.3(4) no
C16 S2 F2 . 2_656 69.4(5) no
S2 O1 S2 2_656 . 33.71(15) no
F2 O2 S2 2_656 . 100.0(6) no
F2 O2 C16 2_656 2_656 44.0(5) no
S2 O2 C16 . 2_656 56.1(4) no
C16 C16 F1 2_656 2_656 76(2) no
C16 C16 F2 2_656 . 171(3) no
F1 C16 F2 2_656 . 112.3(12) no
C16 C16 F1 2_656 . 68(2) no
F1 C16 F1 2_656 . 104.2(7) no
F2 C16 F1 . . 110.6(12) no
C16 C16 S2 2_656 2_656 89.9(4) no
F1 C16 S2 2_656 2_656 124.2(13) no
F2 C16 S2 . 2_656 83.4(6) no
F1 C16 S2 . 2_656 120.2(12) no
C16 C16 S2 2_656 . 62.9(3) no
F1 C16 S2 2_656 . 111.4(9) no
F2 C16 S2 . . 110.4(7) no
F1 C16 S2 . . 107.8(9) no
S2 C16 S2 2_656 . 27.03(19) no
C16 C16 O2 2_656 2_656 136.0(7) no
F1 C16 O2 2_656 2_656 129.2(13) no
F2 C16 O2 . 2_656 36.7(4) no
F1 C16 O2 . 2_656 122.8(12) no
S2 C16 O2 2_656 2_656 46.7(3) no
S2 C16 O2 . 2_656 73.7(4) no
C16 F1 C16 2_656 . 35.7(8) no
O2 F2 C16 2_656 . 99.3(7) no
O2 F2 S2 2_656 2_656 45.0(4) no
C16 F2 S2 . 2_656 54.3(5) no

loop_
_geom_bond_atom_site_label_1
_geom_bond_atom_site_label_2
_geom_bond_site_symmetry_2
_geom_bond_distance
_geom_bond_publ_flag
Ag1 N1 2_654 2.129(3) yes
Ag1 N1 . 2.129(3) yes
S1 C3 . 1.742(4) no
S1 C6 . 1.814(4) no
N1 C1 . 1.336(5) yes
N1 C5 . 1.338(5) yes
N2 C14 . 1.317(6) no
N2 C15 . 1.410(5) no
C1 C2 . 1.361(5) no
C1 H1A . 0.9300 no
C2 C3 . 1.387(5) no
C2 H2A . 0.9300 no
C3 C4 . 1.385(5) no
C4 C5 . 1.364(5) no
C4 H4A . 0.9300 no
C5 H5A . 0.9300 no
C6 C7 . 1.514(5) no
C6 H6A . 0.9700 no
C6 H6B . 0.9700 no
C7 C8 . 1.330(5) no
C7 C15 . 1.398(5) no
C8 C9 . 1.390(6) no
C8 H8A . 0.9300 no
C9 C10 . 1.365(6) no
C9 H9A . 0.9300 no
C10 C11 . 1.425(6) no
C10 H10A . 0.9300 no
C11 C12 . 1.386(6) no
C11 C15 . 1.405(5) no
C12 C13 . 1.329(7) no
C12 H12A . 0.9300 no
C13 C14 . 1.357(7) no
C13 H13A . 0.9300 no
C14 H14A . 0.9300 no
S2 S2 2_656 0.818(3) no
S2 O1 2_656 1.390(4) no
S2 O2 . 1.405(6) no
S2 O1 . 1.427(4) no
S2 C16 2_656 1.602(9) no
S2 C16 . 1.799(9) no
S2 F2 2_656 1.958(6) no
O1 S2 2_656 1.390(4) no
O2 F2 2_656 1.141(8) no
O2 C16 2_656 1.883(12) no
C16 C16 2_656 0.82(2) no
C16 F1 2_656 1.306(16) no
C16 F2 . 1.326(11) no
C16 F1 . 1.371(18) no
C16 S2 2_656 1.602(9) no
C16 O2 2_656 1.883(12) no
F1 C16 2_656 1.306(16) no
F2 O2 2_656 1.141(8) no
F2 S2 2_656 1.958(6) no

loop_
_geom_torsion_atom_site_label_1
_geom_torsion_atom_site_label_2
_geom_torsion_atom_site_label_3
_geom_torsion_atom_site_label_4
_geom_torsion_site_symmetry_1
_geom_torsion_site_symmetry_4
_geom_torsion
_geom_torsion_publ_flag
N1 Ag1 N1 C1 2_654 . -148.4(3) no
N1 Ag1 N1 C5 2_654 . 33.3(3) no
C5 N1 C1 C2 . . 1.4(6) no
Ag1 N1 C1 C2 . . -177.1(3) no
N1 C1 C2 C3 . . -0.2(6) no
C1 C2 C3 C4 . . -0.8(5) no
C1 C2 C3 S1 . . 179.7(3) no
C6 S1 C3 C4 . . 176.6(3) no
C6 S1 C3 C2 . . -3.9(4) no
C2 C3 C4 C5 . . 0.7(5) no
S1 C3 C4 C5 . . -179.8(3) no
C1 N1 C5 C4 . . -1.6(5) no
Ag1 N1 C5 C4 . . 176.8(3) no
C3 C4 C5 N1 . . 0.6(6) no
C3 S1 C6 C7 . . -177.1(3) no
S1 C6 C7 C8 . . 85.8(5) no
S1 C6 C7 C15 . . -96.2(4) no
C15 C7 C8 C9 . . 0.0(7) no
C6 C7 C8 C9 . . 178.1(4) no
C7 C8 C9 C10 . . -0.1(7) no
C8 C9 C10 C11 . . -0.9(7) no
C9 C10 C11 C12 . . -176.8(4) no
C9 C10 C11 C15 . . 1.9(6) no
C15 C11 C12 C13 . . -0.7(6) no
C10 C11 C12 C13 . . 177.9(5) no
C11 C12 C13 C14 . . 2.3(7) no
C15 N2 C14 C13 . . 1.2(7) no
C12 C13 C14 N2 . . -2.7(8) no
C8 C7 C15 C11 . . 1.0(6) no
C6 C7 C15 C11 . . -177.2(4) no
C8 C7 C15 N2 . . 178.6(4) no
C6 C7 C15 N2 . . 0.4(5) no
C12 C11 C15 C7 . . 176.8(4) no
C10 C11 C15 C7 . . -2.0(6) no
C12 C11 C15 N2 . . -0.7(6) no
C10 C11 C15 N2 . . -179.5(4) no
C14 N2 C15 C7 . . -177.1(4) no
C14 N2 C15 C11 . . 0.5(6) no
O1 S2 O1 S2 2_656 2_656 -60.5(3) no
O2 S2 O1 S2 . 2_656 166.4(4) no
C16 S2 O1 S2 2_656 2_656 80.4(5) no
C16 S2 O1 S2 . 2_656 55.6(5) no
F2 S2 O1 S2 2_656 2_656 128.5(4) no
S2 S2 O2 F2 2_656 2_656 -15(3) no
O1 S2 O2 F2 2_656 2_656 109.0(6) no
O1 S2 O2 F2 . 2_656 -114.7(6) no
C16 S2 O2 F2 2_656 2_656 -2.0(9) no
C16 S2 O2 F2 . 2_656 -5.6(9) no
S2 S2 O2 C16 2_656 2_656 -13(2) no
O1 S2 O2 C16 2_656 2_656 110.9(8) no
O1 S2 O2 C16 . 2_656 -112.7(8) no
C16 S2 O2 C16 . 2_656 -3.6(14) no
F2 S2 O2 C16 2_656 2_656 2.0(9) no
S2 S2 C16 C16 2_656 2_656 -175(3) no
O1 S2 C16 C16 2_656 2_656 -111(3) no
O2 S2 C16 C16 . 2_656 8(3) no
O1 S2 C16 C16 . 2_656 124(3) no
F2 S2 C16 C16 2_656 2_656 4(3) no
S2 S2 C16 F1 2_656 2_656 124.2(13) no
O1 S2 C16 F1 2_656 2_656 -172.0(8) no
O2 S2 C16 F1 . 2_656 -53.5(11) no
O1 S2 C16 F1 . 2_656 63.1(9) no
C16 S2 C16 F1 2_656 2_656 -61(2) no
F2 S2 C16 F1 2_656 2_656 -56.9(7) no
S2 S2 C16 F2 2_656 . -1.3(9) no
O1 S2 C16 F2 2_656 . 62.5(13) ?
O2 S2 C16 F2 . . -178.9(11) no
O1 S2 C16 F2 . . -62.3(12) no
C16 S2 C16 F2 2_656 . 173(4) no
F2 S2 C16 F2 2_656 . 177.6(14) no
S2 S2 C16 F1 2_656 . -122.2(12) no
O1 S2 C16 F1 2_656 . -58.3(8) no
O2 S2 C16 F1 . . 60.2(9) no
O1 S2 C16 F1 . . 176.8(7) no
C16 S2 C16 F1 2_656 . 52(2) no
F2 S2 C16 F1 2_656 . 56.8(6) no
O1 S2 C16 S2 2_656 2_656 63.8(6) no
O2 S2 C16 S2 . 2_656 -177.6(7) no
O1 S2 C16 S2 . 2_656 -61.0(6) no
C16 S2 C16 S2 2_656 2_656 175(3) no
F2 S2 C16 S2 2_656 2_656 178.9(9) no
S2 S2 C16 O2 2_656 2_656 -2.2(4) no
O1 S2 C16 O2 2_656 2_656 61.6(6) no
O2 S2 C16 O2 . 2_656 -179.8(4) no
O1 S2 C16 O2 . 2_656 -63.2(6) no
C16 S2 C16 O2 2_656 2_656 172(3) no
F2 S2 C16 O2 2_656 2_656 176.7(8) no
F1 C16 F1 C16 2_656 2_656 68.7(17) no
F2 C16 F1 C16 . 2_656 -170(2) no
S2 C16 F1 C16 2_656 2_656 -76.1(12) no
S2 C16 F1 C16 . 2_656 -49.7(11) no
O2 C16 F1 C16 2_656 2_656 -131.4(18) no
C16 C16 F2 O2 2_656 2_656 40(18) no
F1 C16 F2 O2 2_656 2_656 -126.4(10) no
F1 C16 F2 O2 . 2_656 117.7(9) no
S2 C16 F2 O2 2_656 2_656 -2.1(9) no
S2 C16 F2 O2 . 2_656 -1.5(13) no
C16 C16 F2 S2 2_656 2_656 42(18) no
F1 C16 F2 S2 2_656 2_656 -124.3(15) no
F1 C16 F2 S2 . 2_656 119.8(13) no
S2 C16 F2 S2 . 2_656 0.6(4) no
O2 C16 F2 S2 2_656 2_656 2.1(9) no
